data_4119572
loop_
_publ_author_name
'Qing-Hai Deng'
'Tim Bleith'
'Hubert Wadepohl'
'Lutz H. Gade'

_publ_section_title
;
 Enantioselective Iron-Catalyzed Azidation of \b-Keto Esters and Oxindoles
;
_journal_name_full 'Journal of the American Chemical Society'
_journal_page_first 5356
_journal_page_last 5359
_journal_paper_doi 10.1021/ja402082p
_journal_volume 135
_journal_year 2013
_chemical_absolute_configuration ad
_chemical_formula_sum 'C22 H14 Br F N4 O'
_chemical_formula_weight 449.28
_space_group_crystal_system orthorhombic
_space_group_IT_number 19
_space_group_name_Hall 'P 2ac 2ab'
_space_group_name_H-M_alt 'P 21 21 21'
_symmetry_cell_setting orthorhombic
_symmetry_Int_Tables_number 19
_symmetry_space_group_name_Hall 'P 2ac 2ab'
_symmetry_space_group_name_H-M 'P 21 21 21'
_atom_sites_solution_hydrogens difmap
_atom_sites_solution_primary dual
_atom_sites_solution_secondary difmap
_audit_block_code ga_qd15a
_audit_creation_date
;
'Thu Feb 21 10:59:54 2013'
;
_audit_creation_method SHELXL-2012
_audit_update_record 'Thu Feb 21 11:08:59 CET 2013'
_cell_angle_alpha 90
_cell_angle_beta 90
_cell_angle_gamma 90
_cell_formula_units_Z 4
_cell_length_a 12.1115(4)
_cell_length_b 12.3278(3)
_cell_length_c 12.5525(4)
_cell_measurement_reflns_used 45985
_cell_measurement_temperature 110(1)
_cell_measurement_theta_max 70.7590
_cell_measurement_theta_min 5.0080
_cell_volume 1874.19(10)
_computing_cell_refinement
;
CrysAlisPro, Agilent Technologies,
Version 1.171.36.28 (release 01-02-2013 CrysAlis171 .NET)
(compiled Feb  1 2013,16:14:44)
;
_computing_data_collection
;
CrysAlisPro, Agilent Technologies,
Version 1.171.36.28 (release 01-02-2013 CrysAlis171 .NET)
(compiled Feb  1 2013,16:14:44)
;
_computing_data_reduction
;
CrysAlisPro, Agilent Technologies,
Version 1.171.36.28 (release 01-02-2013 CrysAlis171 .NET)
(compiled Feb  1 2013,16:14:44)
;
_computing_publication_material 'encif (Wadepohl, 2012); encifer 1.4 (CCDC, 2011)'
_computing_structure_refinement 'SHELXL-2012 (Sheldrick, 2012)'
_computing_structure_solution 'SIR2011 (Giacovazzo et al., 2011)'
_diffrn_ambient_temperature 110(1)
_diffrn_detector 'CCD plate'
_diffrn_detector_area_resol_mean 7.9621
_diffrn_detector_type 'Agilent EOS'
_diffrn_measured_fraction_theta_full 0.999
_diffrn_measured_fraction_theta_max 0.993
_diffrn_measurement_details
;
  1 omega  -67.00  -40.00   1.0000    1.0000
omega____ theta____ kappa____ phi______ frames
    -        0.0000  -57.0000  -30.0000 27

  2 omega  -71.00  -30.00   1.0000    1.0000
omega____ theta____ kappa____ phi______ frames
    -        0.0000  -38.0000   30.0000 41

  3 omega  -19.00    9.00   1.0000    1.0000
omega____ theta____ kappa____ phi______ frames
    -        0.0000  -38.0000   30.0000 28

  4 omega  -26.00   44.00   1.0000    2.0000
omega____ theta____ kappa____ phi______ frames
    -       -3.5000   64.0000  150.0000 70

  5 omega  -21.00   24.00   1.0000    2.0000
omega____ theta____ kappa____ phi______ frames
    -       -3.5000  -77.0000  150.0000 45

  6 omega  -73.00  -24.00   1.0000    2.0000
omega____ theta____ kappa____ phi______ frames
    -       -3.5000  -77.0000  150.0000 49

  7 omega   21.00   69.00   1.0000    2.0000
omega____ theta____ kappa____ phi______ frames
    -       -3.5000   38.0000  -90.0000 48

  8 omega  -28.00   18.00   1.0000    2.0000
omega____ theta____ kappa____ phi______ frames
    -       -3.5000   38.0000  -90.0000 46

  9 omega  -13.00   19.00   1.0000    1.0000
omega____ theta____ kappa____ phi______ frames
    -       18.0000   80.0000  -30.1613 32

 10 omega    5.00   32.00   1.0000    2.0000
omega____ theta____ kappa____ phi______ frames
    -       34.0000   80.0000  -87.7503 27

 11 omega    7.00   32.00   1.0000    2.0000
omega____ theta____ kappa____ phi______ frames
    -       38.0000   79.0000  -21.8381 25

 12 omega    7.00   32.00   1.0000    2.0000
omega____ theta____ kappa____ phi______ frames
    -       38.0000   78.0000 -150.6635 25

 13 omega   13.00   38.00   1.0000    2.0000
omega____ theta____ kappa____ phi______ frames
    -       42.0000   80.0000   19.6620 25

 14 omega   11.00   41.00   1.0000    2.0000
omega____ theta____ kappa____ phi______ frames
    -       42.0000   79.0000   59.4079 30

 15 omega   13.00   40.00   1.0000    2.0000
omega____ theta____ kappa____ phi______ frames
    -       42.0000   77.0000 -114.3579 27

 16 omega   19.00   46.00   1.0000    2.0000
omega____ theta____ kappa____ phi______ frames
    -       46.0000   77.0000   -6.4953 27

 17 omega   15.00   40.00   1.0000    2.0000
omega____ theta____ kappa____ phi______ frames
    -       46.0000   78.0000  -87.9401 25

 18 omega   15.00   40.00   1.0000    2.0000
omega____ theta____ kappa____ phi______ frames
    -       46.0000   79.0000  123.9229 25

 19 omega   15.00   40.00   1.0000    2.0000
omega____ theta____ kappa____ phi______ frames
    -       46.0000   79.0000  -49.9247 25

 20 omega   74.00  116.00   1.0000    2.0000
omega____ theta____ kappa____ phi______ frames
    -       46.0000   77.0000  174.7335 42

 21 omega   77.00  104.00   1.0000    2.0000
omega____ theta____ kappa____ phi______ frames
    -       46.0000   77.0000   -6.4953 27

 22 omega   26.00   54.00   1.0000    2.0000
omega____ theta____ kappa____ phi______ frames
    -       46.0000   77.0000  174.7335 28

 23 omega   22.00   47.00   1.0000    2.0000
omega____ theta____ kappa____ phi______ frames
    -       50.0000   76.0000 -126.9441 25

 24 omega   19.00   44.00   1.0000    2.0000
omega____ theta____ kappa____ phi______ frames
    -       50.0000   79.0000  159.2140 25

 25 omega   20.00   47.00   1.0000    2.0000
omega____ theta____ kappa____ phi______ frames
    -       50.0000   77.0000  -47.1129 27

 26 omega   18.00   43.00   1.0000    2.0000
omega____ theta____ kappa____ phi______ frames
    -       50.0000   80.0000  138.7535 25

 27 omega   18.00   43.00   1.0000    2.0000
omega____ theta____ kappa____ phi______ frames
    -       50.0000   80.0000   59.5734 25

 28 omega   21.00   85.00   1.0000    2.0000
omega____ theta____ kappa____ phi______ frames
    -       54.0000  -78.0000  -65.4761 64

 29 omega  -14.00   20.00   1.0000    2.0000
omega____ theta____ kappa____ phi______ frames
    -       54.0000  -78.0000  -65.4761 34

 30 omega   31.00   56.00   1.0000    2.0000
omega____ theta____ kappa____ phi______ frames
    -       58.0000   73.0000 -150.1460 25

 31 omega   29.00   57.00   1.0000    2.0000
omega____ theta____ kappa____ phi______ frames
    -       58.0000   77.0000    0.7305 28

 32 omega   30.00   55.00   1.0000    2.0000
omega____ theta____ kappa____ phi______ frames
    -       58.0000   76.0000   29.4815 25

 33 omega   34.00   61.00   1.0000    2.0000
omega____ theta____ kappa____ phi______ frames
    -       58.0000   68.0000  -49.4071 27

 34 omega   31.00   58.00   1.0000    2.0000
omega____ theta____ kappa____ phi______ frames
    -       58.0000   73.0000  157.0166 27

 35 omega   83.00  122.00   1.0000    2.0000
omega____ theta____ kappa____ phi______ frames
    -       58.0000   77.0000 -125.1973 39

 36 omega   31.00   56.00   1.0000    2.0000
omega____ theta____ kappa____ phi______ frames
    -       58.0000   74.0000  -99.9588 25

 37 omega   29.00   54.00   1.0000    2.0000
omega____ theta____ kappa____ phi______ frames
    -       58.0000   77.0000 -125.1973 25

 38 omega   30.00   57.00   1.0000    2.0000
omega____ theta____ kappa____ phi______ frames
    -       58.0000   75.0000   65.8120 27

 39 omega   34.00   59.00   1.0000    2.0000
omega____ theta____ kappa____ phi______ frames
    -       62.0000   75.0000  -13.6343 25

 40 omega   43.00   82.00   1.0000    2.0000
omega____ theta____ kappa____ phi______ frames
    -       62.0000   66.0000  110.2529 39

 41 omega  105.00  130.00   1.0000    2.0000
omega____ theta____ kappa____ phi______ frames
    -       62.0000   66.0000 -164.5698 25

 42 omega   47.00   74.00   1.0000    2.0000
omega____ theta____ kappa____ phi______ frames
    -       62.0000   66.0000 -164.5698 27

 43 omega   78.00  127.00   1.0000    2.0000
omega____ theta____ kappa____ phi______ frames
    -       66.0000   75.0000 -101.9548 49

 44 omega   50.00   77.00   1.0000    2.0000
omega____ theta____ kappa____ phi______ frames
    -       66.0000   55.0000  137.6042 27

 45 omega   37.00   63.00   1.0000    2.0000
omega____ theta____ kappa____ phi______ frames
    -       66.0000   75.0000  -54.0614 26

 46 omega   38.00   72.00   1.0000    2.0000
omega____ theta____ kappa____ phi______ frames
    -       66.0000   75.0000 -101.9548 34

 47 omega   36.00   75.00   1.0000    2.0000
omega____ theta____ kappa____ phi______ frames
    -       66.0000  -80.0000 -149.3906 39

 48 omega   36.00   64.00   1.0000    2.0000
omega____ theta____ kappa____ phi______ frames
    -       66.0000   77.0000  161.5175 28

 49 omega   42.00   67.00   1.0000    2.0000
omega____ theta____ kappa____ phi______ frames
    -       70.0000   75.0000 -110.2555 25

 50 omega   42.00   67.00   1.0000    2.0000
omega____ theta____ kappa____ phi______ frames
    -       70.0000   75.0000  -47.6907 25

 51 omega   44.00  139.00   1.0000    2.0000
omega____ theta____ kappa____ phi______ frames
    -       70.0000   73.0000    1.0921 95

 52 omega   51.00   78.00   1.0000    2.0000
omega____ theta____ kappa____ phi______ frames
    -       70.0000   61.0000  152.0544 27

 53 omega   47.00   91.00   1.0000    2.0000
omega____ theta____ kappa____ phi______ frames
    -       70.0000   65.0000   50.7364 44

 54 omega   -1.00  101.00   1.0000    2.0000
omega____ theta____ kappa____ phi______ frames
    -       70.0000  -80.0000  136.8113 102

 55 omega   88.00  125.00   1.0000    2.0000
omega____ theta____ kappa____ phi______ frames
    -       74.0000   56.0000  154.5598 37

 56 omega   53.00   83.00   1.0000    2.0000
omega____ theta____ kappa____ phi______ frames
    -       74.0000   56.0000  154.5598 30

 57 omega   52.00  107.00   1.0000    2.0000
omega____ theta____ kappa____ phi______ frames
    -       74.0000   69.0000  -38.2049 55

 58 omega    5.00   92.00   1.0000    2.0000
omega____ theta____ kappa____ phi______ frames
    -       74.0000  -80.0000   -2.9865 87

 59 omega   51.00   78.00   1.0000    2.0000
omega____ theta____ kappa____ phi______ frames
    -       74.0000  -80.0000   66.7540 27

 60 omega   55.00  145.00   1.0000    2.0000
omega____ theta____ kappa____ phi______ frames
    -       78.0000   67.0000 -105.5467 90

 61 omega   52.00   79.00   1.0000    2.0000
omega____ theta____ kappa____ phi______ frames
    -       78.0000   73.0000  -58.9071 27

 62 omega   49.00  147.00   1.0000    2.0000
omega____ theta____ kappa____ phi______ frames
    -       78.0000   75.0000   72.8454 98

 63 omega   56.00   86.00   1.0000    2.0000
omega____ theta____ kappa____ phi______ frames
    -       78.0000   61.0000  -70.3393 30

 64 omega   59.00   86.00   1.0000    8.0000
omega____ theta____ kappa____ phi______ frames
    -       82.0000   64.0000 -150.1170 27

 65 omega   53.00   79.00   1.0000    8.0000
omega____ theta____ kappa____ phi______ frames
    -       82.0000   77.0000 -144.4864 26

 66 omega   53.00   87.00   1.0000    8.0000
omega____ theta____ kappa____ phi______ frames
    -       82.0000   75.0000   38.6263 34

 67 omega   55.00   83.00   1.0000    8.0000
omega____ theta____ kappa____ phi______ frames
    -       82.0000   72.0000  174.6646 28

 68 omega   63.00   93.00   1.0000    8.0000
omega____ theta____ kappa____ phi______ frames
    -       86.0000   46.0000  143.9900 30

 69 omega   58.00  119.00   1.0000    8.0000
omega____ theta____ kappa____ phi______ frames
    -       86.0000   73.0000  142.3444 61

 70 omega   59.00   86.00   1.0000    8.0000
omega____ theta____ kappa____ phi______ frames
    -       86.0000  -79.0000 -173.2585 27

 71 omega   16.00  117.00   1.0000    8.0000
omega____ theta____ kappa____ phi______ frames
    -       86.0000  -80.0000  -52.1611 101

 72 omega   63.00   90.00   1.0000    8.0000
omega____ theta____ kappa____ phi______ frames
    -       90.0000   77.0000 -160.0885 27

 73 omega   67.00   93.00   1.0000    8.0000
omega____ theta____ kappa____ phi______ frames
    -       94.0000   73.0000  -71.3013 26

 74 omega   71.00  137.00   1.0000    8.0000
omega____ theta____ kappa____ phi______ frames
    -       94.0000   69.0000  -34.7080 66

 75 omega   72.00   99.00   1.0000    8.0000
omega____ theta____ kappa____ phi______ frames
    -       94.0000   49.0000 -154.3223 27

 76 omega   70.00   96.00   1.0000    8.0000
omega____ theta____ kappa____ phi______ frames
    -       94.0000   69.0000  -53.9897 26

 77 omega   68.00  128.00   1.0000    8.0000
omega____ theta____ kappa____ phi______ frames
    -       98.0000   77.0000   41.0985 60

 78 omega   76.00  158.00   1.0000    8.0000
omega____ theta____ kappa____ phi______ frames
    -      102.0000   72.0000 -103.8432 82

 79 omega   80.00  106.00   1.0000    8.0000
omega____ theta____ kappa____ phi______ frames
    -      102.0000   61.0000    6.1964 26

 80 omega   84.00  111.00   1.0000    8.0000
omega____ theta____ kappa____ phi______ frames
    -      108.0000  -79.0000 -140.1467 27

 81 omega   37.00  139.00   1.0000    8.0000
omega____ theta____ kappa____ phi______ frames
    -      108.0000  -80.0000  103.1066 102

 82 omega   81.00  108.00   1.0000    8.0000
omega____ theta____ kappa____ phi______ frames
    -      108.0000   77.0000   30.0000 27

 83 omega   39.00  138.00   1.0000    8.0000
omega____ theta____ kappa____ phi______ frames
    -      108.0000  -80.0000  -95.0624 99

 84 omega  110.00  154.00   1.0000    8.0000
omega____ theta____ kappa____ phi______ frames
    -      108.0000   77.0000 -120.0000 44

 85 omega   78.00  105.00   1.0000    8.0000
omega____ theta____ kappa____ phi______ frames
    -      108.0000   77.0000 -120.0000 27

 86 omega   84.00  123.00   1.0000    8.0000
omega____ theta____ kappa____ phi______ frames
    -      108.0000   38.0000  120.0000 39

 87 omega   85.00  175.00   1.0000    8.0000
omega____ theta____ kappa____ phi______ frames
    -      108.0000   64.0000  -30.0000 90

 88 omega   86.00  174.00   1.0000    8.0000
omega____ theta____ kappa____ phi______ frames
    -      108.0000   64.0000  -90.0000 88

 89 omega   73.00  100.00   1.0000    8.0000
omega____ theta____ kappa____ phi______ frames
    -      108.0000  -77.0000   30.0000 27

 90 omega   87.00  114.00   1.0000    8.0000
omega____ theta____ kappa____ phi______ frames
    -      108.0000   64.0000 -150.0000 27

 91 omega   85.00  175.00   1.0000    8.0000
omega____ theta____ kappa____ phi______ frames
    -      108.0000   64.0000   30.0000 90

 92 omega  148.00  173.00   1.0000    8.0000
omega____ theta____ kappa____ phi______ frames
    -      108.0000   77.0000  120.0000 25

 93 omega   79.00  104.00   1.0000    8.0000
omega____ theta____ kappa____ phi______ frames
    -      108.0000   77.0000  120.0000 25

 94 omega  140.00  172.00   1.0000    8.0000
omega____ theta____ kappa____ phi______ frames
    -      108.0000   77.0000  -60.0000 32

 95 omega   79.00  139.00   1.0000    8.0000
omega____ theta____ kappa____ phi______ frames
    -      108.0000   77.0000  -60.0000 60

 96 omega   79.00  177.00   1.0000    8.0000
omega____ theta____ kappa____ phi______ frames
    -      108.0000   77.0000    0.0000 98

 97 omega  143.00  170.00   1.0000    8.0000
omega____ theta____ kappa____ phi______ frames
    -      108.0000   77.0000  -90.0000 27

 98 omega   81.00  108.00   1.0000    8.0000
omega____ theta____ kappa____ phi______ frames
    -      108.0000   77.0000  -90.0000 27

 99 omega  120.00  178.00   1.0000    8.0000
omega____ theta____ kappa____ phi______ frames
    -      108.0000   77.0000   90.0000 58

100 omega   78.00  105.00   1.0000    8.0000
omega____ theta____ kappa____ phi______ frames
    -      108.0000   77.0000   90.0000 27

101 omega   78.00  169.00   1.0000    8.0000
omega____ theta____ kappa____ phi______ frames
    -      108.0000   77.0000   60.0000 91

102 omega   86.00  113.00   1.0000    8.0000
omega____ theta____ kappa____ phi______ frames
    -      108.0000   64.0000  150.0000 27

103 omega   85.00  111.00   1.0000    8.0000
omega____ theta____ kappa____ phi______ frames
    -      108.0000   64.0000 -120.0000 26

104 omega   78.00  165.00   1.0000    8.0000
omega____ theta____ kappa____ phi______ frames
    -      108.0000   77.0000  150.0000 87

105 omega   85.00  174.00   1.0000    8.0000
omega____ theta____ kappa____ phi______ frames
    -      108.0000   64.0000  120.0000 89

106 omega   84.00  121.00   1.0000    8.0000
omega____ theta____ kappa____ phi______ frames
    -      108.0000   70.0000   55.0000 37

107 omega   78.00  105.00   1.0000    8.0000
omega____ theta____ kappa____ phi______ frames
    -      108.0000   77.0000  -30.0000 27

108 omega   78.00  178.00   1.0000    8.0000
omega____ theta____ kappa____ phi______ frames
    -      108.0000   77.0000 -180.0000 100

109 omega   78.00  178.00   1.0000    8.0000
omega____ theta____ kappa____ phi______ frames
    -      108.0000   77.0000 -150.0000 100

110 omega   85.00  111.00   1.0000    8.0000
omega____ theta____ kappa____ phi______ frames
    -      108.0000   64.0000   90.0000 26

111 omega   75.00  102.00   1.0000    8.0000
omega____ theta____ kappa____ phi______ frames
    -      108.0000  -79.0000    1.3705 27

112 omega   43.00   73.00   1.0000    8.0000
omega____ theta____ kappa____ phi______ frames
    -      108.0000  -79.0000    1.3705 30

113 omega  152.00  177.00   1.0000    8.0000
omega____ theta____ kappa____ phi______ frames
    -      108.0000   73.0000  -68.7912 25

114 omega   80.00  106.00   1.0000    8.0000
omega____ theta____ kappa____ phi______ frames
    -      108.0000   73.0000  -68.7912 26

115 omega   84.00  119.00   1.0000    8.0000
omega____ theta____ kappa____ phi______ frames
    -      108.0000  -80.0000  -21.8789 35

116 omega   45.00  123.00   1.0000    8.0000
omega____ theta____ kappa____ phi______ frames
    -      108.0000  -78.0000 -173.0789 78

117 omega  -73.00   44.00   1.0000    1.0000
omega____ theta____ kappa____ phi______ frames
    -        0.0000  -19.0000  -30.0000 117

118 omega  -29.00   69.00   1.0000    2.0000
omega____ theta____ kappa____ phi______ frames
    -       -3.5000   38.0000 -150.0000 98

119 omega  -13.00   47.00   1.0000    1.0000
omega____ theta____ kappa____ phi______ frames
    -       18.0000   79.0000  138.7943 60

120 omega    7.00   49.00   1.0000    2.0000
omega____ theta____ kappa____ phi______ frames
    -       38.0000   78.0000 -150.6635 42

121 omega    7.00   49.00   1.0000    2.0000
omega____ theta____ kappa____ phi______ frames
    -       38.0000   78.0000  -65.5664 42

122 omega    7.00   49.00   1.0000    2.0000
omega____ theta____ kappa____ phi______ frames
    -       38.0000   78.0000   59.7582 42

123 omega   15.00   47.00   1.0000    2.0000
omega____ theta____ kappa____ phi______ frames
    -       46.0000   79.0000  -49.9247 32

124 omega   15.00   49.00   1.0000    2.0000
omega____ theta____ kappa____ phi______ frames
    -       46.0000   78.0000  -87.9401 34

125 omega   18.00   46.00   1.0000    2.0000
omega____ theta____ kappa____ phi______ frames
    -       50.0000   80.0000  138.7535 28

126 omega   19.00   47.00   1.0000    2.0000
omega____ theta____ kappa____ phi______ frames
    -       50.0000   79.0000  159.2140 28

127 omega   21.00  120.00   1.0000    2.0000
omega____ theta____ kappa____ phi______ frames
    -       50.0000   76.0000 -126.9441 99

128 omega   18.00   46.00   1.0000    2.0000
omega____ theta____ kappa____ phi______ frames
    -       50.0000   80.0000   59.5734 28

129 omega  -16.00   84.00   1.0000    2.0000
omega____ theta____ kappa____ phi______ frames
    -       54.0000  -77.0000   90.0000 100

130 omega   30.00  127.00   1.0000    2.0000
omega____ theta____ kappa____ phi______ frames
    -       58.0000   73.0000 -150.1460 97

131 omega   30.00  128.00   1.0000    2.0000
omega____ theta____ kappa____ phi______ frames
    -       58.0000   74.0000  -99.9588 98

132 omega   29.00  128.00   1.0000    2.0000
omega____ theta____ kappa____ phi______ frames
    -       58.0000   76.0000   29.4815 99

133 omega   29.00  128.00   1.0000    2.0000
omega____ theta____ kappa____ phi______ frames
    -       58.0000   75.0000   65.8120 99

134 omega   39.00  130.00   1.0000    2.0000
omega____ theta____ kappa____ phi______ frames
    -       62.0000   66.0000  110.2529 91

135 omega   33.00  132.00   1.0000    2.0000
omega____ theta____ kappa____ phi______ frames
    -       62.0000   75.0000  -13.6343 99

136 omega   -5.00   98.00   1.0000    2.0000
omega____ theta____ kappa____ phi______ frames
    -       66.0000  -80.0000 -149.3906 103

137 omega   36.00  136.00   1.0000    2.0000
omega____ theta____ kappa____ phi______ frames
    -       66.0000   77.0000  161.5175 100

138 omega   37.00  136.00   1.0000    2.0000
omega____ theta____ kappa____ phi______ frames
    -       66.0000   75.0000 -101.9548 99

139 omega   47.00  138.00   1.0000    2.0000
omega____ theta____ kappa____ phi______ frames
    -       70.0000   65.0000   50.7364 91

140 omega   41.00  140.00   1.0000    2.0000
omega____ theta____ kappa____ phi______ frames
    -       70.0000   75.0000 -110.2555 99

141 omega   41.00  140.00   1.0000    2.0000
omega____ theta____ kappa____ phi______ frames
    -       70.0000   75.0000  -47.6907 99

142 omega   53.00  143.00   1.0000    2.0000
omega____ theta____ kappa____ phi______ frames
    -       74.0000   56.0000  154.5598 90

143 omega   49.00  142.00   1.0000    2.0000
omega____ theta____ kappa____ phi______ frames
    -       74.0000   69.0000  -38.2049 93

144 omega    3.00  106.00   1.0000    2.0000
omega____ theta____ kappa____ phi______ frames
    -       74.0000  -80.0000   66.7540 103

145 omega    3.00  106.00   1.0000    2.0000
omega____ theta____ kappa____ phi______ frames
    -       74.0000  -80.0000   -2.9865 103

146 omega   48.00  146.00   1.0000    2.0000
omega____ theta____ kappa____ phi______ frames
    -       74.0000   38.0000 -166.8351 98

147 omega   54.00  146.00   1.0000    2.0000
omega____ theta____ kappa____ phi______ frames
    -       78.0000   67.0000 -105.5467 92

148 omega   56.00  146.00   1.0000    2.0000
omega____ theta____ kappa____ phi______ frames
    -       78.0000   61.0000  -70.3393 90

149 omega   50.00  147.00   1.0000    2.0000
omega____ theta____ kappa____ phi______ frames
    -       78.0000   73.0000  -58.9071 97

150 omega   49.00  148.00   1.0000    2.0000
omega____ theta____ kappa____ phi______ frames
    -       78.0000   75.0000   72.8454 99

151 omega   52.00  150.00   1.0000    2.0000
omega____ theta____ kappa____ phi______ frames
    -       78.0000   36.0000  137.3428 98

152 omega   57.00  147.00   1.0000    2.0000
omega____ theta____ kappa____ phi______ frames
    -       78.0000   56.0000 -133.9558 90

153 omega   53.00  152.00   1.0000    8.0000
omega____ theta____ kappa____ phi______ frames
    -       82.0000   75.0000   38.6263 99

154 omega   58.00  155.00   1.0000    8.0000
omega____ theta____ kappa____ phi______ frames
    -       86.0000   73.0000  142.3444 97

155 omega   60.00  160.00   1.0000    8.0000
omega____ theta____ kappa____ phi______ frames
    -       90.0000   77.0000 -160.0885 100

156 omega   38.00   63.00   1.0000    8.0000
omega____ theta____ kappa____ phi______ frames
    -      108.0000  -78.0000 -173.0789 25

157 omega   78.00  178.00   1.0000    8.0000
omega____ theta____ kappa____ phi______ frames
    -      108.0000   77.0000    0.0000 100

158 omega   78.00  178.00   1.0000    8.0000
omega____ theta____ kappa____ phi______ frames
    -      108.0000   77.0000 -150.0000 100

159 omega   85.00  175.00   1.0000    8.0000
omega____ theta____ kappa____ phi______ frames
    -      108.0000   64.0000  -90.0000 90

160 omega   78.00  178.00   1.0000    8.0000
omega____ theta____ kappa____ phi______ frames
    -      108.0000   77.0000   60.0000 100

161 omega   78.00  178.00   1.0000    8.0000
omega____ theta____ kappa____ phi______ frames
    -      108.0000   77.0000  -60.0000 100

162 omega   37.00  140.00   1.0000    8.0000
omega____ theta____ kappa____ phi______ frames
    -      108.0000  -80.0000  -95.0624 103

163 omega   41.00  131.00   1.0000    8.0000
omega____ theta____ kappa____ phi______ frames
    -      108.0000  -64.0000   30.0000 90

164 omega   86.00  178.00   1.0000    8.0000
omega____ theta____ kappa____ phi______ frames
    -      108.0000   50.0000 -180.0000 92

165 omega   74.00  178.00   1.0000    8.0000
omega____ theta____ kappa____ phi______ frames
    -      108.0000   25.0000   60.0000 104

166 omega   74.00  178.00   1.0000    8.0000
omega____ theta____ kappa____ phi______ frames
    -      108.0000   25.0000  -90.0000 104

167 omega   85.00  175.00   1.0000    8.0000
omega____ theta____ kappa____ phi______ frames
    -      108.0000   64.0000  120.0000 90

168 omega   38.00  138.00   1.0000    8.0000
omega____ theta____ kappa____ phi______ frames
    -      108.0000  -77.0000 -150.0000 100

169 omega   35.00   94.00   1.0000    8.0000
omega____ theta____ kappa____ phi______ frames
    -      108.0000  -25.0000   90.0000 59

170 omega   35.00   94.00   1.0000    8.0000
omega____ theta____ kappa____ phi______ frames
    -      108.0000  -25.0000    0.0000 59

171 omega   35.00   94.00   1.0000    8.0000
omega____ theta____ kappa____ phi______ frames
    -      108.0000  -25.0000  -60.0000 59

172 omega   35.00   94.00   1.0000    8.0000
omega____ theta____ kappa____ phi______ frames
    -      108.0000  -25.0000 -150.0000 59

173 omega   35.00   94.00   1.0000    8.0000
omega____ theta____ kappa____ phi______ frames
    -      108.0000  -25.0000  150.0000 59

;
_diffrn_measurement_device '\k-geometry diffractometer'
_diffrn_measurement_device_type 'Agilent SuperNova, Dual, Cu at zero, Eos'
_diffrn_measurement_method '\w scans'
_diffrn_measurement_specimen_support 'polyimid foil'
_diffrn_orient_matrix_UB_11 0.0800927000
_diffrn_orient_matrix_UB_12 0.0028687000
_diffrn_orient_matrix_UB_13 0.0952863000
_diffrn_orient_matrix_UB_21 0.0259181000
_diffrn_orient_matrix_UB_22 -0.1208806000
_diffrn_orient_matrix_UB_23 -0.0180576000
_diffrn_orient_matrix_UB_31 0.0954851000
_diffrn_orient_matrix_UB_32 0.0316219000
_diffrn_orient_matrix_UB_33 -0.0750442000
_diffrn_radiation_monochromator mirror
_diffrn_radiation_probe x-ray
_diffrn_radiation_type 'Cu K\a'
_diffrn_radiation_wavelength 1.5418
_diffrn_reflns_av_R_equivalents 0.0825
_diffrn_reflns_av_unetI/netI 0.0194
_diffrn_reflns_Laue_measured_fraction_full 0.999
_diffrn_reflns_Laue_measured_fraction_max 0.993
_diffrn_reflns_limit_h_max 14
_diffrn_reflns_limit_h_min -14
_diffrn_reflns_limit_k_max 15
_diffrn_reflns_limit_k_min -15
_diffrn_reflns_limit_l_max 15
_diffrn_reflns_limit_l_min -15
_diffrn_reflns_number 80965
_diffrn_reflns_point_group_measured_fraction_full 0.999
_diffrn_reflns_point_group_measured_fraction_max 0.989
_diffrn_reflns_theta_full 67.684
_diffrn_reflns_theta_max 71.322
_diffrn_reflns_theta_min 5.028
_diffrn_source 'microfocus X-Ray tube'
_diffrn_source_type 'Agilent SuperNova (Cu) x-ray Source'
_exptl_absorpt_coefficient_mu 3.261
_exptl_absorpt_correction_T_max 0.940
_exptl_absorpt_correction_T_min 0.905
_exptl_absorpt_correction_type gaussian
_exptl_absorpt_process_details
;
CrysAlisPro, Agilent Technologies,
Version 1.171.36.28 (release 01-02-2013 CrysAlis171 .NET)
(compiled Feb  1 2013,16:14:44)
numerical absorption correction based on gaussian integration over
a multifaceted crystal model
;
_exptl_crystal_colour colourless
_exptl_crystal_density_diffrn 1.592
_exptl_crystal_description plate
_exptl_crystal_F_000 904
_exptl_crystal_size_max 0.1501
_exptl_crystal_size_mid 0.1307
_exptl_crystal_size_min 0.0894
_refine_diff_density_max 0.863
_refine_diff_density_min -0.420
_refine_diff_density_rms 0.059
_refine_ls_abs_structure_details
;
 Flack x determined using 1517 quotients [(I+)-(I-)]/[(I+)+(I-)]
 (Parsons and Flack (2004), Acta Cryst. A60, s61).
;
_refine_ls_abs_structure_Flack -0.026(8)
_refine_ls_extinction_method none
_refine_ls_goodness_of_fit_ref 1.153
_refine_ls_hydrogen_treatment refxyz
_refine_ls_matrix_type full
_refine_ls_number_parameters 304
_refine_ls_number_reflns 3611
_refine_ls_number_restraints 0
_refine_ls_restrained_S_all 1.153
_refine_ls_R_factor_all 0.0336
_refine_ls_R_factor_gt 0.0335
_refine_ls_shift/su_max 0.001
_refine_ls_shift/su_mean 0.000
_refine_ls_structure_factor_coef Fsqd
_refine_ls_weighting_details
;
 w=1/[\s^2^(Fo^2^)+(0.0217P)^2^+2.4192P]
 where P=(Fo^2^+2Fc^2^)/3
;
_refine_ls_weighting_scheme calc
_refine_ls_wR_factor_gt 0.0776
_refine_ls_wR_factor_ref 0.0776
_reflns_Friedel_coverage 0.744
_reflns_Friedel_fraction_full 1.000
_reflns_Friedel_fraction_max 0.984
_reflns_number_gt 3597
_reflns_number_total 3611
_reflns_threshold_expression 'I > 2\s(I)'
_cod_data_source_file ja402082p_si_001_3.cif
_cod_data_source_block ga_qd15a
_cod_original_cell_volume 1874.20(10)
_cod_database_code 4119572
_audit_block_refno 1779
_audit_block_usercomment 'd8-95 colourless plate'
_shelx_space_group_comment
;
The symmetry employed for this shelxl refinement is uniquely defined
by the following loop, which should always be used as a source of
symmetry information in preference to the above space-group names.
They are only intended as comments.
;
_shelx_estimated_absorpt_t_min 0.736
_shelx_estimated_absorpt_t_max 0.736
_shelxl_version_number 2012-6
_cell_oxdiff_length_a 12.10263(15)
_cell_oxdiff_length_b 12.32687(13)
_cell_oxdiff_length_c 12.56325(15)
_cell_oxdiff_angle_alpha 90.3108(9)
_cell_oxdiff_angle_beta 89.9908(10)
_cell_oxdiff_angle_gamma 90.4185(9)
_cell_oxdiff_volume 1874.20(4)
_cell_oxdiff_measurement_reflns_used 45985
_reflns_odcompleteness_completeness 99.95
_reflns_odcompleteness_theta 66.97
_reflns_odcompleteness_iscentric 1

loop_
_symmetry_equiv_pos_as_xyz
'x, y, z'
'-x+1/2, -y, z+1/2'
'x+1/2, -y+1/2, -z'
'-x, y+1/2, -z+1/2'

loop_
_atom_site_label
_atom_site_type_symbol
_atom_site_fract_x
_atom_site_fract_y
_atom_site_fract_z
_atom_site_U_iso_or_equiv
_atom_site_adp_type
_atom_site_occupancy
_atom_site_site_symmetry_order
_atom_site_calc_flag
_atom_site_refinement_flags_adp
Br1 Br 1.32844(4) 0.48920(4) 1.02276(4) 0.03739(15) Uani 1 1 d .
F1 F 0.7787(3) 0.1666(3) 0.2856(3) 0.0606(10) Uani 1 1 d .
O1 O 0.7369(3) 0.6480(3) 0.3713(2) 0.0286(7) Uani 1 1 d .
N1 N 0.8157(3) 0.5687(3) 0.5960(3) 0.0222(7) Uani 1 1 d .
N2 N 0.8725(3) 0.6580(3) 0.5700(3) 0.0275(8) Uani 1 1 d .
N3 N 0.9586(3) 0.6616(3) 0.6333(3) 0.0257(8) Uani 1 1 d .
N4 N 0.5990(3) 0.6843(3) 0.4917(3) 0.0296(8) Uani 1 1 d .
H4 H 0.554(5) 0.741(4) 0.452(4) 0.036 Uiso 1 1 d U
C1 C 0.7140(3) 0.5376(3) 0.5365(3) 0.0242(9) Uani 1 1 d .
C2 C 0.6892(4) 0.6309(3) 0.4546(3) 0.0241(9) Uani 1 1 d .
C3 C 0.5516(4) 0.6309(4) 0.5800(4) 0.0309(10) Uani 1 1 d .
C4 C 0.6152(4) 0.5428(4) 0.6080(3) 0.0267(9) Uani 1 1 d .
C5 C 0.5802(4) 0.4725(5) 0.6885(4) 0.0353(11) Uani 1 1 d .
H5 H 0.630(5) 0.407(5) 0.700(4) 0.042 Uiso 1 1 d U
C6 C 0.4805(4) 0.4942(6) 0.7391(4) 0.0457(13) Uani 1 1 d .
H6 H 0.448(5) 0.451(5) 0.802(5) 0.055 Uiso 1 1 d U
C7 C 0.4189(5) 0.5839(7) 0.7084(4) 0.0506(17) Uani 1 1 d .
H7 H 0.362(6) 0.588(5) 0.743(6) 0.061 Uiso 1 1 d U
C8 C 0.4512(4) 0.6553(6) 0.6294(4) 0.0425(13) Uani 1 1 d .
H8 H 0.416(5) 0.717(5) 0.609(5) 0.051 Uiso 1 1 d U
C9 C 0.7340(4) 0.4316(3) 0.4770(4) 0.0242(8) Uani 1 1 d .
C10 C 0.6459(4) 0.3620(4) 0.4563(4) 0.0299(10) Uani 1 1 d .
H10 H 0.574(5) 0.379(4) 0.498(4) 0.036 Uiso 1 1 d U
C11 C 0.6623(5) 0.2726(4) 0.3910(4) 0.0401(12) Uani 1 1 d .
H11 H 0.611(6) 0.232(5) 0.384(5) 0.048 Uiso 1 1 d U
C12 C 0.7634(5) 0.2540(4) 0.3496(4) 0.0398(13) Uani 1 1 d .
C13 C 0.8531(5) 0.3195(4) 0.3696(4) 0.0387(12) Uani 1 1 d .
H13 H 0.914(5) 0.291(5) 0.348(5) 0.046 Uiso 1 1 d U
C14 C 0.8369(4) 0.4093(4) 0.4335(4) 0.0318(10) Uani 1 1 d .
H14 H 0.894(5) 0.462(4) 0.446(4) 0.038 Uiso 1 1 d U
C15 C 0.8655(3) 0.5142(4) 0.6758(3) 0.0252(8) Uani 1 1 d .
H15 H 0.837(5) 0.450(4) 0.707(4) 0.030 Uiso 1 1 d U
C16 C 0.9577(3) 0.5743(3) 0.6997(3) 0.0206(8) Uani 1 1 d .
C17 C 1.0454(4) 0.5557(3) 0.7793(3) 0.0204(8) Uani 1 1 d .
C18 C 1.0636(4) 0.4523(4) 0.8193(3) 0.0235(9) Uani 1 1 d .
H18 H 1.029(5) 0.399(4) 0.797(4) 0.028 Uiso 1 1 d U
C19 C 1.1474(4) 0.4335(4) 0.8926(4) 0.0275(10) Uani 1 1 d .
H19 H 1.174(5) 0.374(4) 0.910(4) 0.033 Uiso 1 1 d U
C20 C 1.2106(3) 0.5185(4) 0.9264(3) 0.0261(9) Uani 1 1 d .
C21 C 1.1939(4) 0.6229(4) 0.8897(4) 0.0281(10) Uani 1 1 d .
H21 H 1.234(5) 0.683(4) 0.911(4) 0.034 Uiso 1 1 d U
C22 C 1.1114(4) 0.6407(4) 0.8149(4) 0.0249(9) Uani 1 1 d .
H22 H 1.110(5) 0.709(4) 0.788(4) 0.030 Uiso 1 1 d U

loop_
_atom_site_aniso_label
_atom_site_aniso_U_11
_atom_site_aniso_U_22
_atom_site_aniso_U_33
_atom_site_aniso_U_23
_atom_site_aniso_U_13
_atom_site_aniso_U_12
Br1 0.0351(2) 0.0392(2) 0.0379(2) 0.0051(2) -0.0145(2) 0.0037(2)
F1 0.079(3) 0.0428(18) 0.060(2) -0.0266(16) -0.0120(19) 0.0099(18)
O1 0.0273(16) 0.0337(17) 0.0249(16) 0.0026(13) -0.0002(13) -0.0035(13)
N1 0.0220(18) 0.0242(16) 0.0204(16) -0.0007(13) -0.0040(15) -0.0024(15)
N2 0.0261(19) 0.0261(18) 0.0304(19) 0.0030(15) -0.0052(16) -0.0045(15)
N3 0.0220(18) 0.0257(18) 0.0293(19) 0.0009(16) -0.0055(16) -0.0032(15)
N4 0.0243(18) 0.0334(19) 0.031(2) 0.0009(16) -0.0037(16) 0.0045(15)
C1 0.0202(19) 0.028(2) 0.025(2) 0.0020(17) -0.0056(17) -0.0043(15)
C2 0.024(2) 0.0262(19) 0.022(2) 0.0005(15) -0.0027(18) -0.0021(17)
C3 0.024(2) 0.044(3) 0.024(2) -0.003(2) -0.0026(19) 0.002(2)
C4 0.021(2) 0.038(2) 0.0207(19) -0.0027(17) -0.0040(17) -0.0047(18)
C5 0.030(2) 0.053(3) 0.023(2) 0.005(2) -0.0027(18) -0.010(2)
C6 0.025(2) 0.081(4) 0.031(2) 0.005(3) -0.0002(18) -0.016(3)
C7 0.021(3) 0.097(5) 0.033(3) -0.003(3) 0.003(2) 0.001(3)
C8 0.027(3) 0.070(4) 0.031(3) -0.006(3) -0.001(2) 0.012(3)
C9 0.030(2) 0.0218(18) 0.0210(19) 0.0033(19) -0.0076(19) -0.0017(16)
C10 0.029(3) 0.027(2) 0.033(3) 0.0048(18) -0.011(2) -0.0017(18)
C11 0.048(3) 0.025(2) 0.048(3) -0.006(2) -0.023(3) -0.001(2)
C12 0.060(4) 0.028(2) 0.031(3) -0.008(2) -0.013(2) 0.004(2)
C13 0.046(3) 0.038(3) 0.032(3) -0.005(2) 0.008(2) 0.007(2)
C14 0.032(3) 0.032(2) 0.032(2) -0.0032(18) 0.003(2) -0.004(2)
C15 0.028(2) 0.024(2) 0.0235(19) 0.0016(18) 0.0020(16) -0.0067(18)
C16 0.017(2) 0.022(2) 0.022(2) -0.0033(16) 0.0026(16) -0.0011(16)
C17 0.016(2) 0.026(2) 0.0191(19) -0.0017(16) 0.0009(16) -0.0016(16)
C18 0.023(2) 0.024(2) 0.023(2) -0.0034(17) 0.0009(18) -0.0040(17)
C19 0.032(3) 0.023(2) 0.027(2) 0.0020(17) 0.0012(19) 0.0010(18)
C20 0.0244(19) 0.034(2) 0.0201(18) 0.0000(18) -0.0031(15) 0.0035(18)
C21 0.027(3) 0.025(2) 0.032(2) -0.0002(18) -0.0060(19) -0.0032(18)
C22 0.023(2) 0.022(2) 0.029(2) 0.0041(18) -0.0022(18) -0.0009(18)

loop_
_atom_type_symbol
_atom_type_description
_atom_type_scat_dispersion_real
_atom_type_scat_dispersion_imag
_atom_type_scat_source
C C 0.0181 0.0091 'International Tables Vol C Tables 4.2.6.8 and 6.1.1.4'
H H 0.0000 0.0000 'International Tables Vol C Tables 4.2.6.8 and 6.1.1.4'
Br Br -0.6763 1.2805 'International Tables Vol C Tables 4.2.6.8 and 6.1.1.4'
F F 0.0727 0.0534 'International Tables Vol C Tables 4.2.6.8 and 6.1.1.4'
N N 0.0311 0.0180 'International Tables Vol C Tables 4.2.6.8 and 6.1.1.4'
O O 0.0492 0.0322 'International Tables Vol C Tables 4.2.6.8 and 6.1.1.4'

loop_
_exptl_crystal_face_index_h
_exptl_crystal_face_index_k
_exptl_crystal_face_index_l
_exptl_crystal_face_perp_dist
_exptl_oxdiff_crystal_face_indexfrac_h
_exptl_oxdiff_crystal_face_indexfrac_k
_exptl_oxdiff_crystal_face_indexfrac_l
_exptl_oxdiff_crystal_face_x
_exptl_oxdiff_crystal_face_y
_exptl_oxdiff_crystal_face_z
-4 3 -6 0.0481 -4.0078 3.0073 -5.9946 -0.8836 -0.3591 0.1623
4 -5 -5 0.0717 4.0016 -4.9908 -5.0036 -0.1706 0.7974 0.5998
7 1 -3 0.0530 7.0027 1.0042 -3.0029 0.2776 0.1143 0.9258
-7 -1 4 0.0553 -7.0020 -1.0057 4.0027 -0.1823 -0.1322 -1.0008
-5 -5 4 0.0546 -4.9991 -5.0041 3.9995 -0.0336 0.4031 -0.9357
3 -3 7 0.0646 3.0077 -3.0087 6.9949 0.8988 0.3153 -0.3329
-4 5 5 0.0717 -4.0016 4.9908 5.0036 0.1706 -0.7974 -0.5998
7 3 1 0.0541 7.0044 2.9978 0.9971 0.6646 -0.1988 0.6888
-1 8 2 0.0710 -1.0025 7.9941 2.0041 0.1336 -1.0285 0.0067
1 -8 -2 0.0710 1.0025 -7.9941 -2.0041 -0.1336 1.0285 -0.0067
6 0 -5 0.0502 6.0011 0.0074 -5.0023 0.0040 0.2450 0.9486
1 1 8 0.0784 1.0054 0.9883 7.9979 0.8455 -0.2378 -0.4729
-5 -2 -5 0.0553 -5.0060 -1.9924 -4.9967 -0.8828 0.2013 -0.1660
5 3 -6 0.0439 4.9986 3.0077 -6.0000 -0.1627 -0.1257 1.0227
5 5 -4 0.0348 4.9991 5.0041 -3.9995 0.0336 -0.4031 0.9357

loop_
_geom_angle_atom_site_label_1
_geom_angle_atom_site_label_2
_geom_angle_atom_site_label_3
_geom_angle
N2 N1 C15 111.1(4)
N2 N1 C1 120.9(3)
C15 N1 C1 127.9(3)
N3 N2 N1 106.8(3)
N2 N3 C16 109.7(3)
C2 N4 C3 111.7(4)
C2 N4 H4 127(3)
C3 N4 H4 119(3)
N1 C1 C4 110.5(3)
N1 C1 C9 109.6(3)
C4 C1 C9 117.2(4)
N1 C1 C2 107.3(3)
C4 C1 C2 102.0(3)
C9 C1 C2 109.7(3)
O1 C2 N4 126.5(4)
O1 C2 C1 126.8(4)
N4 C2 C1 106.5(3)
C4 C3 C8 122.9(5)
C4 C3 N4 109.9(4)
C8 C3 N4 127.0(5)
C3 C4 C5 120.3(4)
C3 C4 C1 109.2(4)
C5 C4 C1 130.5(4)
C6 C5 C4 118.3(5)
C6 C5 H5 127(3)
C4 C5 H5 115(3)
C7 C6 C5 119.6(5)
C7 C6 H6 115(4)
C5 C6 H6 126(4)
C8 C7 C6 123.6(5)
C8 C7 H7 126(5)
C6 C7 H7 111(5)
C7 C8 C3 115.3(6)
C7 C8 H8 127(4)
C3 C8 H8 117(4)
C14 C9 C10 119.5(4)
C14 C9 C1 120.3(4)
C10 C9 C1 119.9(4)
C11 C10 C9 119.3(5)
C11 C10 H10 126(3)
C9 C10 H10 115(3)
C12 C11 C10 119.5(5)
C12 C11 H11 124(5)
C10 C11 H11 117(5)
C11 C12 F1 119.1(5)
C11 C12 C13 123.1(5)
F1 C12 C13 117.8(5)
C12 C13 C14 117.7(5)
C12 C13 H13 113(4)
C14 C13 H13 129(4)
C13 C14 C9 121.0(5)
C13 C14 H14 122(3)
C9 C14 H14 117(3)
N1 C15 C16 104.9(4)
N1 C15 H15 124(3)
C16 C15 H15 131(3)
N3 C16 C15 107.4(4)
N3 C16 C17 122.1(4)
C15 C16 C17 130.4(4)
C18 C17 C22 119.0(4)
C18 C17 C16 120.1(4)
C22 C17 C16 120.9(4)
C17 C18 C19 120.6(4)
C17 C18 H18 122(4)
C19 C18 H18 117(4)
C20 C19 C18 119.2(4)
C20 C19 H19 112(4)
C18 C19 H19 127(4)
C19 C20 C21 121.9(4)
C19 C20 Br1 118.1(3)
C21 C20 Br1 119.9(3)
C20 C21 C22 118.6(4)
C20 C21 H21 125(3)
C22 C21 H21 117(3)
C21 C22 C17 120.8(4)
C21 C22 H22 114(3)
C17 C22 H22 125(3)

loop_
_geom_bond_atom_site_label_1
_geom_bond_atom_site_label_2
_geom_bond_distance
Br1 C20 1.905(4)
F1 C12 1.356(6)
O1 C2 1.212(5)
N1 N2 1.339(5)
N1 C15 1.349(5)
N1 C1 1.490(5)
N2 N3 1.312(5)
N3 C16 1.361(6)
N4 C2 1.358(6)
N4 C3 1.411(6)
N4 H4 1.02(6)
C1 C4 1.497(6)
C1 C9 1.525(6)
C1 C2 1.572(6)
C3 C4 1.377(7)
C3 C8 1.397(7)
C4 C5 1.397(6)
C5 C6 1.390(7)
C5 H5 1.02(6)
C6 C7 1.389(10)
C6 H6 1.03(6)
C7 C8 1.382(9)
C7 H7 0.82(7)
C8 H8 0.91(7)
C9 C14 1.388(7)
C9 C10 1.393(6)
C10 C11 1.388(7)
C10 H10 1.03(6)
C11 C12 1.351(9)
C11 H11 0.80(7)
C12 C13 1.377(8)
C13 C14 1.381(7)
C13 H13 0.86(6)
C14 H14 0.96(5)
C15 C16 1.374(6)
C15 H15 0.95(5)
C16 C17 1.476(6)
C17 C18 1.388(6)
C17 C22 1.392(6)
C18 C19 1.389(7)
C18 H18 0.83(5)
C19 C20 1.366(6)
C19 H19 0.83(5)
C20 C21 1.382(6)
C21 C22 1.388(6)
C21 H21 0.92(6)
C22 H22 0.90(5)

loop_
_geom_torsion_atom_site_label_1
_geom_torsion_atom_site_label_2
_geom_torsion_atom_site_label_3
_geom_torsion_atom_site_label_4
_geom_torsion
C15 N1 N2 N3 -0.4(5)
C1 N1 N2 N3 -177.9(4)
N1 N2 N3 C16 0.4(5)
N2 N1 C1 C4 -115.2(4)
C15 N1 C1 C4 67.7(5)
N2 N1 C1 C9 114.3(4)
C15 N1 C1 C9 -62.8(5)
N2 N1 C1 C2 -4.8(5)
C15 N1 C1 C2 178.1(4)
C3 N4 C2 O1 168.4(4)
C3 N4 C2 C1 -7.6(5)
N1 C1 C2 O1 76.0(5)
C4 C1 C2 O1 -167.9(4)
C9 C1 C2 O1 -43.0(6)
N1 C1 C2 N4 -108.1(4)
C4 C1 C2 N4 8.1(4)
C9 C1 C2 N4 133.0(4)
C2 N4 C3 C4 3.9(5)
C2 N4 C3 C8 -171.4(5)
C8 C3 C4 C5 0.3(7)
N4 C3 C4 C5 -175.2(4)
C8 C3 C4 C1 177.4(4)
N4 C3 C4 C1 1.9(5)
N1 C1 C4 C3 107.9(4)
C9 C1 C4 C3 -125.7(4)
C2 C1 C4 C3 -5.9(4)
N1 C1 C4 C5 -75.4(6)
C9 C1 C4 C5 51.0(6)
C2 C1 C4 C5 170.8(4)
C3 C4 C5 C6 -0.1(7)
C1 C4 C5 C6 -176.5(4)
C4 C5 C6 C7 0.1(8)
C5 C6 C7 C8 -0.3(9)
C6 C7 C8 C3 0.5(9)
C4 C3 C8 C7 -0.5(8)
N4 C3 C8 C7 174.2(5)
N1 C1 C9 C14 -35.5(5)
C4 C1 C9 C14 -162.3(4)
C2 C1 C9 C14 82.1(5)
N1 C1 C9 C10 151.4(4)
C4 C1 C9 C10 24.6(6)
C2 C1 C9 C10 -91.0(5)
C14 C9 C10 C11 -1.1(7)
C1 C9 C10 C11 172.1(4)
C9 C10 C11 C12 0.8(7)
C10 C11 C12 F1 -179.9(4)
C10 C11 C12 C13 0.5(8)
C11 C12 C13 C14 -1.4(8)
F1 C12 C13 C14 179.0(5)
C12 C13 C14 C9 0.9(8)
C10 C9 C14 C13 0.3(7)
C1 C9 C14 C13 -172.9(4)
N2 N1 C15 C16 0.2(5)
C1 N1 C15 C16 177.5(4)
N2 N3 C16 C15 -0.2(5)
N2 N3 C16 C17 179.3(4)
N1 C15 C16 N3 0.0(5)
N1 C15 C16 C17 -179.4(4)
N3 C16 C17 C18 -158.1(4)
C15 C16 C17 C18 21.3(7)
N3 C16 C17 C22 21.4(6)
C15 C16 C17 C22 -159.2(5)
C22 C17 C18 C19 -0.9(7)
C16 C17 C18 C19 178.6(4)
C17 C18 C19 C20 1.2(7)
C18 C19 C20 C21 -0.1(7)
C18 C19 C20 Br1 -177.7(3)
C19 C20 C21 C22 -1.0(7)
Br1 C20 C21 C22 176.4(3)
C20 C21 C22 C17 1.3(7)
C18 C17 C22 C21 -0.3(7)
C16 C17 C22 C21 -179.9(4)
